data_4519215
loop_
_publ_author_name
'Mercuri, Giorgio'
'Moroni, Marco'
'Galli, Simona'
'Tuci, Giulia'
'Giambastiani, Giuliano'
'Yan, Tongan'
'Liu, Dahuan'
'Rossin, Andrea'

_publ_section_title
;
 Temperature-Dependent Nitrous Oxide/Carbon Dioxide Preferential
 Adsorption in a Thiazolium-Functionalized NU-1000 Metal-Organic
 Framework.
;
_journal_issue 49
_journal_name_full 'ACS applied materials &amp; interfaces'
_journal_page_first 58982
_journal_page_last 58993
_journal_paper_doi 10.1021/acsami.1c21437
_journal_volume 13
_journal_year 2021
_chemical_formula_moiety 'C24  H18  N2  O8  S2, (H2 O)1.25'
_chemical_formula_sum 'C24 H20.5 N2 O9.25 S2'
_chemical_formula_weight 549.04
_space_group_crystal_system monoclinic
_space_group_IT_number 14
_space_group_name_Hall '-P 2ybc'
_space_group_name_H-M_alt 'P 1 21/c 1'
_atom_sites_solution_hydrogens mixed
_atom_sites_solution_primary 'direct - structure invariant direct methods'
_atom_sites_solution_secondary 'direct - structure invariant direct methods'
_audit_creation_date 2020-12-04T15:27:22-00:00
_audit_creation_method 'WinGX routine CIF_UPDATE'
_cell_angle_alpha 90.000(5)
_cell_angle_beta 91.439(5)
_cell_angle_gamma 90.000(5)
_cell_formula_units_Z 4
_cell_length_a 28.383(5)
_cell_length_b 7.780(5)
_cell_length_c 10.692(5)
_cell_measurement_reflns_used 2920
_cell_measurement_temperature 100(2)
_cell_measurement_theta_max 71.6180
_cell_measurement_theta_min 4.6560
_cell_measurement_wavelength 1.54184
_cell_volume 2360.3(19)
_computing_data_collection
;
CrysAlis CCD 1.171 (Oxford Diffraction Ltd, 2006
;
_computing_data_reduction
;
CrysAlis RED 1.171, Oxford Diffraction Ltd
;
_computing_molecular_graphics 'ORTEP for Windows (Farrugia, 2012)'
_computing_publication_material 'WinGX publication routines (Farrugia, 2012)'
_computing_structure_refinement 'SHELXL-2018/3 (Sheldrick, 2018)'
_computing_structure_solution 'SIR2014 (Burla et al., 2015)'
_diffrn_ambient_temperature 100(2)
_diffrn_measured_fraction_theta_full 0.984
_diffrn_measured_fraction_theta_max 0.947
_diffrn_measurement_device_type
;
Oxford Diffraction XcaliburPX diffractometer
;
_diffrn_measurement_method '/w scans'
_diffrn_radiation_type CuK\a
_diffrn_radiation_wavelength 1.54184
_diffrn_reflns_av_R_equivalents 0.0780
_diffrn_reflns_av_unetI/netI 0.0975
_diffrn_reflns_Laue_measured_fraction_full 0.984
_diffrn_reflns_Laue_measured_fraction_max 0.947
_diffrn_reflns_limit_h_max 33
_diffrn_reflns_limit_h_min -34
_diffrn_reflns_limit_k_max 9
_diffrn_reflns_limit_k_min -9
_diffrn_reflns_limit_l_max 12
_diffrn_reflns_limit_l_min -6
_diffrn_reflns_number 8500
_diffrn_reflns_point_group_measured_fraction_full 0.984
_diffrn_reflns_point_group_measured_fraction_max 0.947
_diffrn_reflns_theta_full 67.684
_diffrn_reflns_theta_max 72.344
_diffrn_reflns_theta_min 4.675
_diffrn_source 'sealed X-ray tube'
_exptl_absorpt_coefficient_mu 2.588
_exptl_absorpt_correction_T_max 1.00000
_exptl_absorpt_correction_T_min 0.75115
_exptl_absorpt_correction_type empirical
_exptl_absorpt_process_details none
_exptl_crystal_colour colourless
_exptl_crystal_density_diffrn 1.545
_exptl_crystal_density_meas ?
_exptl_crystal_description platelet
_exptl_crystal_F_000 1138
_exptl_crystal_size_max 0.01
_exptl_crystal_size_mid 0.01
_exptl_crystal_size_min 0.005
_refine_diff_density_max 0.409
_refine_diff_density_min -0.608
_refine_diff_density_rms 0.097
_refine_ls_extinction_method none
_refine_ls_goodness_of_fit_ref 1.091
_refine_ls_hydrogen_treatment mixed
_refine_ls_matrix_type full
_refine_ls_number_constraints 0
_refine_ls_number_parameters 355
_refine_ls_number_reflns 4430
_refine_ls_number_restraints 0
_refine_ls_restrained_S_all 1.091
_refine_ls_R_factor_all 0.1089
_refine_ls_R_factor_gt 0.0612
_refine_ls_shift/su_max 0.009
_refine_ls_shift/su_mean 0.001
_refine_ls_structure_factor_coef Fsqd
_refine_ls_weighting_details
;
w=1/[\s^2^(Fo^2^)+(0.0456P)^2^+3.5543P] where P=(Fo^2^+2Fc^2^)/3
;
_refine_ls_weighting_scheme calc
_refine_ls_wR_factor_gt 0.1320
_refine_ls_wR_factor_ref 0.1706
_reflns_Friedel_coverage 0.000
_reflns_number_gt 2843
_reflns_number_total 4430
_reflns_threshold_expression 'I > 2\s(I)'
_cod_data_source_file am1c21437_si_002.cif
_cod_data_source_block HPhTz
_cod_depositor_comments
;
The following automatic conversions were performed:

data item '_exptl_crystal_density_meas' value 'not measured' was
changed to '?' -- the value is perceived as not measured.

Automatic conversion script
Id: cif_fix_values 7556 2019-12-06 15:28:31Z antanas 
;
_cod_original_sg_symbol_H-M 'P 21/c'
_cod_database_code 4519215
_exptl_absorpt_special_details none
_shelx_shelxl_version_number 2018/3

loop_
_space_group_symop_operation_xyz
'x, y, z'
'-x, y+1/2, -z+1/2'
'-x, -y, -z'
'x, -y-1/2, z-1/2'

loop_
_atom_site_label
_atom_site_type_symbol
_atom_site_fract_x
_atom_site_fract_y
_atom_site_fract_z
_atom_site_U_iso_or_equiv
_atom_site_adp_type
_atom_site_occupancy
_atom_site_site_symmetry_order
_atom_site_calc_flag
_atom_site_refinement_flags_posn
_atom_site_refinement_flags_adp
_atom_site_refinement_flags_occupancy
_atom_site_disorder_assembly
_atom_site_disorder_group
C1 C 0.30511(16) 0.3514(6) 0.3336(4) 0.0211(9) Uani 1 1 d . . . . .
C2 C 0.25468(15) 0.3426(6) 0.3686(4) 0.0183(9) Uani 1 1 d . . . . .
C3 C 0.24307(18) 0.2339(7) 0.4659(4) 0.0312(11) Uani 1 1 d . . . . .
H3 H 0.266578 0.166111 0.507086 0.037 Uiso 1 1 calc R U . . .
C4 C 0.19617(18) 0.2257(8) 0.5023(5) 0.0354(13) Uani 1 1 d . . . . .
H4 H 0.187839 0.149896 0.567763 0.043 Uiso 1 1 calc R U . . .
C5 C 0.16178(18) 0.3254(8) 0.4452(5) 0.0339(12) Uani 1 1 d . . . . .
C6 C 0.17356(17) 0.4327(7) 0.3464(5) 0.0318(12) Uani 1 1 d . . . . .
H6 H 0.149978 0.500080 0.305132 0.038 Uiso 1 1 calc R U . . .
C7 C 0.22029(17) 0.4408(7) 0.3084(5) 0.0287(11) Uani 1 1 d . . . . .
H7 H 0.228478 0.513802 0.241120 0.034 Uiso 1 1 calc R U . . .
C8 C 0.1122(2) 0.3248(9) 0.4921(6) 0.0504(17) Uani 1 1 d . . . . .
H8A H 0.112931 0.288230 0.580780 0.060 Uiso 1 1 calc R U . . .
H8B H 0.099635 0.443405 0.488387 0.060 Uiso 1 1 calc R U . . .
C9 C 0.09215(17) 0.0918(6) 0.3382(4) 0.0260(11) Uani 1 1 d . . . . .
H9 H 0.123847 0.068498 0.317203 0.031 Uiso 1 1 calc R U . . .
C10 C 0.03183(17) 0.2180(7) 0.4359(4) 0.0292(11) Uani 1 1 d . . . . .
H10 H 0.017338 0.295444 0.491847 0.035 Uiso 1 1 calc R U . . .
C11 C 0.00768(16) 0.1056(7) 0.3647(4) 0.0272(11) Uani 1 1 d . . . . .
C12 C -0.04477(18) 0.0761(8) 0.3613(5) 0.0363(13) Uani 1 1 d . . . . .
C13 C 0.17558(17) -0.1981(7) 0.1123(4) 0.0266(11) Uani 1 1 d . . . . .
C14 C 0.22735(16) -0.1841(6) 0.0933(4) 0.0219(10) Uani 1 1 d . . . . .
C15 C 0.24895(17) -0.2795(7) 0.0002(4) 0.0278(11) Uani 1 1 d . . . . .
H15 H 0.230711 -0.353830 -0.052319 0.033 Uiso 1 1 calc R U . . .
C16 C 0.29690(16) -0.2654(6) -0.0153(4) 0.0229(10) Uani 1 1 d . . . . .
H16 H 0.311348 -0.329795 -0.079361 0.027 Uiso 1 1 calc R U . . .
C17 C 0.32456(16) -0.1589(6) 0.0610(4) 0.0191(9) Uani 1 1 d . . . . .
C18 C 0.30248(16) -0.0645(6) 0.1535(4) 0.0233(10) Uani 1 1 d . . . . .
H18 H 0.320618 0.008829 0.206934 0.028 Uiso 1 1 calc R U . . .
C19 C 0.25449(17) -0.0769(6) 0.1680(4) 0.0232(10) Uani 1 1 d . . . . .
H19 H 0.239885 -0.010354 0.230639 0.028 Uiso 1 1 calc R U . . .
C20 C 0.37664(15) -0.1529(6) 0.0369(4) 0.0196(9) Uani 1 1 d . . . . .
H20A H 0.389497 -0.271153 0.039225 0.024 Uiso 1 1 calc R U . . .
H20B H 0.381577 -0.105594 -0.047717 0.024 Uiso 1 1 calc R U . . .
C21 C 0.42675(16) -0.1133(6) 0.2266(4) 0.0225(10) Uani 1 1 d . . . . .
H21 H 0.430920 -0.233298 0.239147 0.027 Uiso 1 1 calc R U . . .
C22 C 0.40111(15) 0.1310(6) 0.1316(4) 0.0203(9) Uani 1 1 d . . . . .
H22 H 0.385579 0.198536 0.069030 0.024 Uiso 1 1 calc R U . . .
C23 C 0.42424(15) 0.1970(6) 0.2311(4) 0.0203(9) Uani 1 1 d . . . . .
C24 C 0.42956(15) 0.3804(6) 0.2724(4) 0.0200(9) Uani 1 1 d . . . . .
N1 N 0.08015(13) 0.2103(6) 0.4200(4) 0.0281(9) Uani 1 1 d . . . . .
N2 N 0.40242(13) -0.0462(5) 0.1302(3) 0.0181(8) Uani 1 1 d . . . . .
O1 O 0.31299(11) 0.4522(5) 0.2359(3) 0.0273(7) Uani 1 1 d . . . . .
H100 H 0.348(2) 0.451(8) 0.225(5) 0.041 Uiso 1 1 d . U . . .
O2 O 0.33685(11) 0.2751(4) 0.3898(3) 0.0247(7) Uani 1 1 d . . . . .
O3 O -0.06030(13) -0.0362(6) 0.2897(3) 0.0474(11) Uani 1 1 d . . . . .
O4 O -0.06686(13) 0.1710(6) 0.4354(4) 0.0429(10) Uani 1 1 d . . . . .
O5 O 0.15468(12) -0.3226(5) 0.0493(3) 0.0361(9) Uani 1 1 d . . . . .
H101 H 0.117(2) -0.322(8) 0.054(5) 0.054 Uiso 1 1 d . U . . .
O6 O 0.15452(12) -0.1014(5) 0.1816(3) 0.0331(8) Uani 1 1 d . . . . .
O7 O 0.40502(11) 0.4916(4) 0.2144(3) 0.0236(7) Uani 1 1 d . . . . .
O8 O 0.45821(12) 0.4060(4) 0.3616(3) 0.0301(8) Uani 1 1 d . . . . .
O9 O 0.47935(13) -0.2309(5) -0.0522(3) 0.0290(8) Uani 1 1 d . . . . .
H102 H 0.473(2) -0.124(8) -0.082(5) 0.043 Uiso 1 1 d . U . . .
H103 H 0.503(2) -0.219(8) 0.006(6) 0.043 Uiso 1 1 d . U . . .
S1 S 0.04586(4) -0.01304(18) 0.27523(11) 0.0296(3) Uani 1 1 d . . . . .
S2 S 0.44923(4) 0.03752(15) 0.32340(10) 0.0229(3) Uani 1 1 d . . . . .
O10 O 0.0448(5) 0.5735(17) 0.4439(12) 0.030(3) Uani 0.25 1 d . . P . .

loop_
_atom_site_aniso_label
_atom_site_aniso_U_11
_atom_site_aniso_U_22
_atom_site_aniso_U_33
_atom_site_aniso_U_23
_atom_site_aniso_U_13
_atom_site_aniso_U_12
C1 0.022(2) 0.020(2) 0.021(2) 0.0002(18) 0.0020(17) 0.0035(19)
C2 0.014(2) 0.022(2) 0.019(2) -0.0013(18) -0.0064(16) 0.0039(18)
C3 0.027(3) 0.036(3) 0.030(3) -0.001(2) -0.006(2) -0.010(2)
C4 0.028(3) 0.050(3) 0.028(3) -0.005(2) 0.006(2) -0.015(3)
C5 0.023(3) 0.050(3) 0.028(3) -0.014(2) 0.005(2) -0.011(2)
C6 0.014(2) 0.043(3) 0.039(3) -0.009(2) -0.0007(19) 0.000(2)
C7 0.021(2) 0.029(3) 0.036(3) -0.002(2) 0.0036(19) -0.003(2)
C8 0.035(3) 0.072(5) 0.045(3) -0.033(3) 0.008(3) -0.019(3)
C9 0.020(2) 0.035(3) 0.023(2) -0.003(2) -0.0012(18) 0.002(2)
C10 0.020(2) 0.034(3) 0.033(3) -0.001(2) 0.0011(19) -0.001(2)
C11 0.015(2) 0.040(3) 0.026(2) 0.007(2) 0.0034(18) 0.000(2)
C12 0.023(3) 0.053(4) 0.032(3) 0.014(3) -0.008(2) 0.001(3)
C13 0.024(3) 0.032(3) 0.024(2) 0.004(2) 0.0012(19) 0.000(2)
C14 0.018(2) 0.024(2) 0.025(2) 0.0033(19) -0.0001(17) 0.0019(19)
C15 0.028(3) 0.028(3) 0.027(2) -0.007(2) -0.0022(19) -0.006(2)
C16 0.015(2) 0.028(3) 0.026(2) -0.004(2) 0.0048(17) -0.003(2)
C17 0.023(2) 0.016(2) 0.018(2) -0.0022(17) -0.0019(17) -0.0010(18)
C18 0.020(2) 0.028(3) 0.022(2) -0.0021(19) -0.0003(17) -0.004(2)
C19 0.026(2) 0.021(2) 0.023(2) -0.0022(18) -0.0011(18) 0.000(2)
C20 0.014(2) 0.022(2) 0.023(2) -0.0071(19) -0.0022(16) -0.0026(18)
C21 0.018(2) 0.021(2) 0.029(2) 0.0022(19) -0.0038(18) -0.0020(19)
C22 0.017(2) 0.019(2) 0.025(2) 0.0021(18) -0.0004(17) -0.0026(18)
C23 0.013(2) 0.024(2) 0.024(2) 0.0001(19) 0.0004(17) 0.0014(18)
C24 0.017(2) 0.016(2) 0.027(2) -0.0012(18) 0.0022(18) -0.0049(18)
N1 0.0143(19) 0.043(3) 0.027(2) -0.0078(19) 0.0030(15) -0.0074(19)
N2 0.0193(19) 0.0151(18) 0.0199(18) -0.0045(15) -0.0018(14) 0.0015(15)
O1 0.0133(16) 0.037(2) 0.0321(17) 0.0074(16) 0.0025(12) 0.0018(15)
O2 0.0199(17) 0.0278(18) 0.0261(16) -0.0011(14) -0.0014(12) 0.0076(14)
O3 0.030(2) 0.071(3) 0.041(2) 0.001(2) -0.0068(16) -0.013(2)
O4 0.023(2) 0.062(3) 0.045(2) 0.009(2) 0.0051(16) 0.0032(19)
O5 0.0148(18) 0.044(2) 0.050(2) -0.0171(18) 0.0008(15) -0.0067(16)
O6 0.0257(19) 0.033(2) 0.041(2) -0.0049(16) 0.0063(15) 0.0002(16)
O7 0.0219(16) 0.0187(16) 0.0301(17) -0.0015(13) 0.0003(13) -0.0013(13)
O8 0.032(2) 0.0234(18) 0.0342(19) -0.0071(15) -0.0101(15) -0.0024(15)
O9 0.0289(19) 0.0192(17) 0.038(2) 0.0020(15) -0.0086(15) 0.0038(15)
S1 0.0205(6) 0.0407(7) 0.0275(6) -0.0029(5) -0.0008(4) -0.0047(5)
S2 0.0217(6) 0.0203(6) 0.0262(6) -0.0017(5) -0.0064(4) 0.0005(5)
O10 0.037(8) 0.024(7) 0.029(7) 0.001(6) -0.006(6) -0.009(6)

loop_
_atom_type_symbol
_atom_type_description
_atom_type_scat_dispersion_real
_atom_type_scat_dispersion_imag
_atom_type_scat_source
C C 0.0181 0.0091 'International Tables Vol C Tables 4.2.6.8 and 6.1.1.4'
H H 0.0000 0.0000 'International Tables Vol C Tables 4.2.6.8 and 6.1.1.4'
N N 0.0311 0.0180 'International Tables Vol C Tables 4.2.6.8 and 6.1.1.4'
O O 0.0492 0.0322 'International Tables Vol C Tables 4.2.6.8 and 6.1.1.4'
S S 0.3331 0.5567 'International Tables Vol C Tables 4.2.6.8 and 6.1.1.4'

loop_
_geom_angle_atom_site_label_1
_geom_angle_atom_site_label_2
_geom_angle_atom_site_label_3
_geom_angle
_geom_angle_site_symmetry_1
_geom_angle_site_symmetry_3
_geom_angle_publ_flag
O2 C1 O1 122.4(4) . . ?
O2 C1 C2 123.6(4) . . ?
O1 C1 C2 114.0(4) . . ?
C7 C2 C3 120.5(4) . . ?
C7 C2 C1 121.9(4) . . ?
C3 C2 C1 117.7(4) . . ?
C2 C3 C4 118.8(5) . . ?
C2 C3 H3 120.6 . . ?
C4 C3 H3 120.6 . . ?
C5 C4 C3 121.4(5) . . ?
C5 C4 H4 119.3 . . ?
C3 C4 H4 119.3 . . ?
C4 C5 C6 119.5(5) . . ?
C4 C5 C8 120.6(5) . . ?
C6 C5 C8 119.9(5) . . ?
C5 C6 C7 119.6(5) . . ?
C5 C6 H6 120.2 . . ?
C7 C6 H6 120.2 . . ?
C2 C7 C6 120.2(5) . . ?
C2 C7 H7 119.9 . . ?
C6 C7 H7 119.9 . . ?
N1 C8 C5 113.4(4) . . ?
N1 C8 H8A 108.9 . . ?
C5 C8 H8A 108.9 . . ?
N1 C8 H8B 108.9 . . ?
C5 C8 H8B 108.9 . . ?
H8A C8 H8B 107.7 . . ?
N1 C9 S1 113.2(4) . . ?
N1 C9 H9 123.4 . . ?
S1 C9 H9 123.4 . . ?
C11 C10 N1 113.4(5) . . ?
C11 C10 H10 123.3 . . ?
N1 C10 H10 123.3 . . ?
C10 C11 C12 127.3(5) . . ?
C10 C11 S1 110.1(4) . . ?
C12 C11 S1 122.5(4) . . ?
O3 C12 O4 128.9(5) . . ?
O3 C12 C11 117.4(5) . . ?
O4 C12 C11 113.7(5) . . ?
O6 C13 O5 122.9(5) . . ?
O6 C13 C14 122.4(5) . . ?
O5 C13 C14 114.7(4) . . ?
C19 C14 C15 119.1(4) . . ?
C19 C14 C13 120.3(4) . . ?
C15 C14 C13 120.6(4) . . ?
C16 C15 C14 119.7(4) . . ?
C16 C15 H15 120.2 . . ?
C14 C15 H15 120.2 . . ?
C15 C16 C17 121.4(4) . . ?
C15 C16 H16 119.3 . . ?
C17 C16 H16 119.3 . . ?
C16 C17 C18 118.2(4) . . ?
C16 C17 C20 117.4(4) . . ?
C18 C17 C20 124.4(4) . . ?
C19 C18 C17 120.4(4) . . ?
C19 C18 H18 119.8 . . ?
C17 C18 H18 119.8 . . ?
C14 C19 C18 121.2(4) . . ?
C14 C19 H19 119.4 . . ?
C18 C19 H19 119.4 . . ?
N2 C20 C17 111.9(3) . . ?
N2 C20 H20A 109.2 . . ?
C17 C20 H20A 109.2 . . ?
N2 C20 H20B 109.2 . . ?
C17 C20 H20B 109.2 . . ?
H20A C20 H20B 107.9 . . ?
N2 C21 S2 112.6(4) . . ?
N2 C21 H21 123.7 . . ?
S2 C21 H21 123.7 . . ?
C23 C22 N2 112.3(4) . . ?
C23 C22 H22 123.9 . . ?
N2 C22 H22 123.9 . . ?
C22 C23 C24 130.0(4) . . ?
C22 C23 S2 111.4(4) . . ?
C24 C23 S2 118.6(3) . . ?
O8 C24 O7 127.1(4) . . ?
O8 C24 C23 115.7(4) . . ?
O7 C24 C23 117.2(4) . . ?
C9 N1 C10 112.5(4) . . ?
C9 N1 C8 126.9(4) . . ?
C10 N1 C8 120.6(4) . . ?
C21 N2 C22 113.4(4) . . ?
C21 N2 C20 122.7(4) . . ?
C22 N2 C20 123.8(4) . . ?
C1 O1 H100 106(3) . . ?
C13 O5 H101 114(3) . . ?
H102 O9 H103 106(5) . . ?
C9 S1 C11 90.8(2) . . ?
C21 S2 C23 90.3(2) . . ?

loop_
_geom_bond_atom_site_label_1
_geom_bond_atom_site_label_2
_geom_bond_distance
_geom_bond_site_symmetry_2
_geom_bond_publ_flag
C1 O2 1.224(5) . ?
C1 O1 1.330(5) . ?
C1 C2 1.490(6) . ?
C2 C7 1.386(6) . ?
C2 C3 1.387(7) . ?
C3 C4 1.398(7) . ?
C3 H3 0.9500 . ?
C4 C5 1.377(8) . ?
C4 H4 0.9500 . ?
C5 C6 1.394(8) . ?
C5 C8 1.505(7) . ?
C6 C7 1.398(7) . ?
C6 H6 0.9500 . ?
C7 H7 0.9500 . ?
C8 N1 1.477(7) . ?
C8 H8A 0.9900 . ?
C8 H8B 0.9900 . ?
C9 N1 1.321(6) . ?
C9 S1 1.673(5) . ?
C9 H9 0.9500 . ?
C10 C11 1.337(7) . ?
C10 N1 1.388(6) . ?
C10 H10 0.9500 . ?
C11 C12 1.506(7) . ?
C11 S1 1.731(5) . ?
C12 O3 1.236(7) . ?
C12 O4 1.261(7) . ?
C13 O6 1.223(6) . ?
C13 O5 1.313(6) . ?
C13 C14 1.492(6) . ?
C14 C19 1.377(6) . ?
C14 C15 1.396(7) . ?
C15 C16 1.380(7) . ?
C15 H15 0.9500 . ?
C16 C17 1.391(6) . ?
C16 H16 0.9500 . ?
C17 C18 1.393(6) . ?
C17 C20 1.508(6) . ?
C18 C19 1.378(6) . ?
C18 H18 0.9500 . ?
C19 H19 0.9500 . ?
C20 N2 1.478(5) . ?
C20 H20A 0.9900 . ?
C20 H20B 0.9900 . ?
C21 N2 1.332(6) . ?
C21 S2 1.680(5) . ?
C21 H21 0.9500 . ?
C22 C23 1.339(6) . ?
C22 N2 1.379(6) . ?
C22 H22 0.9500 . ?
C23 C24 1.500(6) . ?
C23 S2 1.727(5) . ?
C24 O8 1.254(5) . ?
C24 O7 1.263(5) . ?
O1 H100 1.01(6) . ?
O5 H101 1.08(7) . ?
O9 H102 0.91(7) . ?
O9 H103 0.90(7) . ?

loop_
_geom_hbond_atom_site_label_D
_geom_hbond_atom_site_label_H
_geom_hbond_atom_site_label_A
_geom_hbond_distance_DH
_geom_hbond_distance_HA
_geom_hbond_distance_DA
_geom_hbond_angle_DHA
_geom_hbond_site_symmetry_A
_geom_hbond_publ_flag
C9 H9 O6 0.95 2.16 2.888(6) 132.4 . yes
C21 H21 O7 0.95 2.28 3.137(6) 150.3 1_545 yes
C22 H22 O2 0.95 2.34 3.210(5) 151.4 4_565 yes
O1 H100 O7 1.01(6) 1.65(6) 2.646(4) 168(5) . yes
O5 H101 O4 1.08(7) 1.43(7) 2.503(5) 177(6) 2_545 yes
O9 H102 O8 0.91(7) 1.84(7) 2.751(5) 177(6) 4_565 yes
O9 H103 O8 0.90(7) 2.03(7) 2.872(5) 156(6) 2_645 yes
O9 H103 S2 0.90(7) 2.94(6) 3.618(4) 133(5) 2_645 yes
